data_7118324
loop_
_publ_author_name
'Puttreddy, Rakesh'
'Jur\<cek, Ond\<rej'
'Bhowmik, Sandip'
'M\"akel\"a, Toni'
'Rissanen, Kari'

_publ_section_title
;
 Very strong (-)N-X(+)(-)O-N(+) halogen bonds.
;
_journal_issue 11
_journal_name_full 'Chemical communications (Cambridge, England)'
_journal_page_first 2338
_journal_page_last 2341
_journal_paper_doi 10.1039/c5cc09487a
_journal_volume 52
_journal_year 2016
_chemical_formula_moiety 'C15 H13 I N2 O3'
_chemical_formula_sum 'C15 H13 I N2 O3'
_chemical_formula_weight 396.17
_space_group_crystal_system orthorhombic
_space_group_IT_number 19
_space_group_name_Hall 'P 2ac 2ab'
_space_group_name_H-M_alt 'P 21 21 21'
_symmetry_space_group_name_Hall 'P 2ac 2ab'
_symmetry_space_group_name_H-M 'P 21 21 21'
_atom_sites_solution_hydrogens geom
_audit_creation_date 2015-08-09
_audit_creation_method
;
Olex2 1.2
(compiled 2015.01.26 svn.r3150 for OlexSys, GUI svn.r4998)
;
_audit_update_record
;
2015-09-21 deposited with the CCDC.
2015-12-15 downloaded from the CCDC.
;
_cell_angle_alpha 90
_cell_angle_beta 90
_cell_angle_gamma 90
_cell_formula_units_Z 4
_cell_length_a 5.7923(12)
_cell_length_b 8.4216(17)
_cell_length_c 29.710(6)
_cell_measurement_temperature 170.0
_cell_volume 1449.3(5)
_computing_molecular_graphics 'Olex2 (Dolomanov et al., 2009)'
_computing_publication_material 'Olex2 (Dolomanov et al., 2009)'
_computing_structure_refinement 'ShelXL (Sheldrick, 2008)'
_diffrn_ambient_temperature 170.0
_diffrn_measured_fraction_theta_full 0.987
_diffrn_measured_fraction_theta_max 0.987
_diffrn_measurement_device_type 'Bruker APEX-II CCD'
_diffrn_measurement_method '\w scans'
_diffrn_radiation_monochromator graphite
_diffrn_radiation_type MoK\a
_diffrn_radiation_wavelength 0.71073
_diffrn_reflns_av_R_equivalents 0.0363
_diffrn_reflns_av_unetI/netI 0.0205
_diffrn_reflns_laue_measured_fraction_full 0.987
_diffrn_reflns_laue_measured_fraction_max 0.987
_diffrn_reflns_limit_h_max 6
_diffrn_reflns_limit_h_min -6
_diffrn_reflns_limit_k_max 10
_diffrn_reflns_limit_k_min 0
_diffrn_reflns_limit_l_max 35
_diffrn_reflns_limit_l_min -4
_diffrn_reflns_number 24654
_diffrn_reflns_point_group_measured_fraction_full 0.991
_diffrn_reflns_point_group_measured_fraction_max 0.991
_diffrn_reflns_theta_full 25.247
_diffrn_reflns_theta_max 25.247
_diffrn_reflns_theta_min 2.514
_diffrn_standards_number 0
_exptl_absorpt_coefficient_mu 2.221
_exptl_absorpt_correction_T_max 0.7461
_exptl_absorpt_correction_T_min 0.6074
_exptl_absorpt_correction_type multi-scan
_exptl_absorpt_process_details
;
SADABS-2012/1 (Bruker,2012) was used for absorption correction.
wR2(int) was 0.0787 before and 0.0623 after correction.
The Ratio of minimum to maximum transmission is 0.8141.
The \l/2 correction factor is 0.0015.
;
_exptl_crystal_colour colourless
_exptl_crystal_colour_primary colourless
_exptl_crystal_density_diffrn 1.816
_exptl_crystal_description block
_exptl_crystal_F_000 776
_exptl_crystal_size_max 0.19
_exptl_crystal_size_mid 0.18
_exptl_crystal_size_min 0.11
_refine_diff_density_max 0.695
_refine_diff_density_min -1.388
_refine_diff_density_rms 0.169
_refine_ls_abs_structure_details
;
 Flack x determined using 1011 quotients [(I+)-(I-)]/[(I+)+(I-)]
 (Parsons, Flack and Wagner, Acta Cryst. B69 (2013) 249-259).
;
_refine_ls_abs_structure_Flack 0.019(10)
_refine_ls_extinction_method none
_refine_ls_goodness_of_fit_ref 1.163
_refine_ls_hydrogen_treatment constr
_refine_ls_matrix_type full
_refine_ls_number_parameters 190
_refine_ls_number_reflns 2592
_refine_ls_number_restraints 0
_refine_ls_restrained_S_all 1.163
_refine_ls_R_factor_all 0.0396
_refine_ls_R_factor_gt 0.0383
_refine_ls_shift/su_max 0.000
_refine_ls_shift/su_mean 0.000
_refine_ls_structure_factor_coef Fsqd
_refine_ls_weighting_details 'w=1/[\s^2^(Fo^2^)+(0.1145P)^2^] where P=(Fo^2^+2Fc^2^)/3'
_refine_ls_weighting_scheme calc
_refine_ls_wR_factor_gt 0.1368
_refine_ls_wR_factor_ref 0.1375
_reflns_Friedel_coverage 0.683
_reflns_friedel_fraction_full 0.997
_reflns_friedel_fraction_max 0.997
_reflns_number_gt 2544
_reflns_number_total 2592
_reflns_threshold_expression 'I > 2\s(I)'
_cod_data_source_file c5cc09487a2.cif
_cod_data_source_block 3_NIS
_cod_depositor_comments 'Adding full bibliography for 7118322--7118329.cif.'
_cod_original_cell_volume 1449.2(5)
_cod_database_code 7118324
_shelx_space_group_comment
;
The symmetry employed for this shelxl refinement is uniquely defined
by the following loop, which should always be used as a source of
symmetry information in preference to the above space-group names.
They are only intended as comments.
;
_olex2_refinement_description
;
1. Fixed Uiso
 At 1.2 times of:
  All C(H) groups, All C(H,H) groups
2.a Secondary CH2 refined with riding coordinates:
 C13(H13A,H13B), C14(H14A,H14B)
2.b Aromatic/amide H refined with riding coordinates:
 C1(H1), C2(H2), C4(H4), C5(H5), C7(H7), C8(H8), C9(H9), C10(H10), C11(H11)
;
_shelx_shelxl_version_number 2014/7
_olex2_submission_special_instructions 'No special instructions were received'

loop_
_space_group_symop_operation_xyz
'x, y, z'
'-x+1/2, -y, z+1/2'
'x+1/2, -y+1/2, -z'
'-x, y+1/2, -z+1/2'

loop_
_atom_site_label
_atom_site_type_symbol
_atom_site_fract_x
_atom_site_fract_y
_atom_site_fract_z
_atom_site_U_iso_or_equiv
_atom_site_adp_type
_atom_site_occupancy
_atom_site_site_symmetry_order
_atom_site_calc_flag
_atom_site_refinement_flags_posn
I1 I -0.38915(9) -0.70621(6) -0.16308(2) 0.0369(3) Uani 1 1 d .
O1 O -0.6244(15) -0.5544(8) -0.2140(2) 0.0559(18) Uani 1 1 d .
O2 O 0.0787(12) -0.9326(9) -0.1668(2) 0.0526(17) Uani 1 1 d .
O3 O -0.3828(14) -0.7668(10) -0.0527(2) 0.0547(18) Uani 1 1 d .
N1 N -0.6694(14) -0.6311(8) -0.2527(2) 0.0399(16) Uani 1 1 d .
N2 N -0.1823(13) -0.8273(9) -0.1165(3) 0.0408(16) Uani 1 1 d .
C1 C -0.8599(19) -0.7215(12) -0.2555(4) 0.055(2) Uani 1 1 d .
H1 H -0.9516 -0.7390 -0.2295 0.066 Uiso 1 1 calc R
C2 C -0.9233(16) -0.7888(12) -0.2958(3) 0.045(2) Uani 1 1 d .
H2 H -1.0596 -0.8513 -0.2974 0.055 Uiso 1 1 calc R
C3 C -0.7893(15) -0.7663(9) -0.3342(3) 0.0340(17) Uani 1 1 d .
C4 C -0.5885(16) -0.6805(12) -0.3291(3) 0.0414(19) Uani 1 1 d .
H4 H -0.4877 -0.6688 -0.3541 0.050 Uiso 1 1 calc R
C5 C -0.5305(18) -0.6115(11) -0.2888(3) 0.043(2) Uani 1 1 d .
H5 H -0.3933 -0.5503 -0.2863 0.052 Uiso 1 1 calc R
C6 C -0.8616(18) -0.8323(10) -0.3787(3) 0.0373(19) Uani 1 1 d .
C7 C -1.0645(18) -0.9224(12) -0.3834(3) 0.049(2) Uani 1 1 d .
H7 H -1.1549 -0.9435 -0.3574 0.059 Uiso 1 1 calc R
C8 C -1.137(3) -0.9809(13) -0.4241(4) 0.064(3) Uani 1 1 d .
H8 H -1.2754 -1.0405 -0.4267 0.077 Uiso 1 1 calc R
C9 C -0.995(2) -0.9489(13) -0.4628(4) 0.057(3) Uani 1 1 d .
H9 H -1.0388 -0.9899 -0.4914 0.069 Uiso 1 1 calc R
C10 C -0.802(3) -0.8616(13) -0.4590(4) 0.060(3) Uani 1 1 d .
H10 H -0.7102 -0.8410 -0.4848 0.072 Uiso 1 1 calc R
C11 C -0.735(2) -0.8007(12) -0.4171(4) 0.053(3) Uani 1 1 d .
H11 H -0.6006 -0.7366 -0.4151 0.063 Uiso 1 1 calc R
C12 C 0.0156(14) -0.9097(11) -0.1286(3) 0.0376(19) Uani 1 1 d .
C13 C 0.1393(17) -0.9627(12) -0.0860(3) 0.045(2) Uani 1 1 d .
H13A H 0.2926 -0.9115 -0.0835 0.054 Uiso 1 1 calc R
H13B H 0.1596 -1.0794 -0.0856 0.054 Uiso 1 1 calc R
C14 C -0.020(2) -0.9089(13) -0.0479(3) 0.053(2) Uani 1 1 d .
H14A H -0.0771 -1.0015 -0.0307 0.063 Uiso 1 1 calc R
H14B H 0.0627 -0.8369 -0.0271 0.063 Uiso 1 1 calc R
C15 C -0.2174(17) -0.8236(11) -0.0703(3) 0.0412(19) Uani 1 1 d .

loop_
_atom_site_aniso_label
_atom_site_aniso_U_11
_atom_site_aniso_U_22
_atom_site_aniso_U_33
_atom_site_aniso_U_23
_atom_site_aniso_U_13
_atom_site_aniso_U_12
I1 0.0373(4) 0.0407(4) 0.0325(4) -0.00560(18) 0.0006(2) -0.0049(2)
O1 0.073(5) 0.055(3) 0.040(3) -0.005(3) -0.009(4) 0.021(4)
O2 0.051(4) 0.059(4) 0.048(4) -0.012(3) 0.013(3) -0.003(3)
O3 0.058(5) 0.074(4) 0.032(3) -0.005(3) 0.008(3) 0.006(4)
N1 0.042(4) 0.044(4) 0.033(4) -0.004(3) -0.005(3) 0.009(3)
N2 0.037(4) 0.046(4) 0.040(4) -0.009(3) -0.002(3) 0.006(3)
C1 0.057(6) 0.067(6) 0.040(5) 0.007(4) 0.008(5) -0.007(6)
C2 0.037(4) 0.057(5) 0.042(5) 0.000(4) -0.002(4) -0.005(5)
C3 0.037(4) 0.027(3) 0.038(4) 0.006(3) 0.001(4) 0.003(3)
C4 0.037(5) 0.054(5) 0.033(4) 0.001(3) 0.004(3) 0.000(4)
C5 0.043(5) 0.041(4) 0.047(5) 0.001(4) 0.001(4) -0.002(4)
C6 0.043(5) 0.031(4) 0.037(4) 0.003(3) -0.005(4) 0.008(4)
C7 0.044(5) 0.055(5) 0.047(5) 0.006(4) -0.001(4) 0.002(5)
C8 0.063(7) 0.056(5) 0.074(7) 0.011(5) -0.015(7) 0.000(6)
C9 0.061(7) 0.057(6) 0.054(6) -0.014(5) -0.008(6) 0.011(6)
C10 0.077(7) 0.064(6) 0.039(5) -0.012(5) -0.002(5) 0.006(6)
C11 0.061(6) 0.051(6) 0.046(5) -0.009(4) -0.001(4) -0.003(5)
C12 0.020(4) 0.042(4) 0.051(5) -0.006(4) 0.006(4) -0.007(3)
C13 0.029(4) 0.055(5) 0.052(5) -0.004(4) -0.006(4) 0.002(4)
C14 0.065(7) 0.047(5) 0.045(5) -0.004(4) -0.004(5) 0.001(5)
C15 0.042(5) 0.046(4) 0.036(4) -0.004(4) 0.002(4) -0.009(4)

loop_
_atom_type_symbol
_atom_type_description
_atom_type_scat_dispersion_real
_atom_type_scat_dispersion_imag
_atom_type_scat_source
C C 0.0033 0.0016 'International Tables Vol C Tables 4.2.6.8 and 6.1.1.4'
H H 0.0000 0.0000 'International Tables Vol C Tables 4.2.6.8 and 6.1.1.4'
I I -0.4742 1.8119 'International Tables Vol C Tables 4.2.6.8 and 6.1.1.4'
N N 0.0061 0.0033 'International Tables Vol C Tables 4.2.6.8 and 6.1.1.4'
O O 0.0106 0.0060 'International Tables Vol C Tables 4.2.6.8 and 6.1.1.4'

loop_
_geom_angle_atom_site_label_1
_geom_angle_atom_site_label_2
_geom_angle_atom_site_label_3
_geom_angle
N2 I1 O1 176.9(2)
N1 O1 I1 113.1(5)
O1 N1 C5 120.3(8)
C1 N1 O1 119.1(8)
C1 N1 C5 120.6(8)
C12 N2 I1 123.1(6)
C12 N2 C15 112.8(8)
C15 N2 I1 123.9(6)
N1 C1 H1 119.7
N1 C1 C2 120.6(9)
C2 C1 H1 119.7
C1 C2 H2 119.7
C1 C2 C3 120.5(9)
C3 C2 H2 119.7
C2 C3 C6 121.2(8)
C4 C3 C2 116.9(8)
C4 C3 C6 122.0(8)
C3 C4 H4 119.2
C5 C4 C3 121.6(8)
C5 C4 H4 119.2
N1 C5 C4 119.7(9)
N1 C5 H5 120.2
C4 C5 H5 120.2
C7 C6 C3 121.6(8)
C11 C6 C3 120.7(9)
C11 C6 C7 117.7(9)
C6 C7 H7 118.8
C8 C7 C6 122.4(10)
C8 C7 H7 118.8
C7 C8 H8 121.2
C7 C8 C9 117.7(12)
C9 C8 H8 121.2
C8 C9 H9 119.7
C10 C9 C8 120.6(10)
C10 C9 H9 119.7
C9 C10 H10 119.8
C9 C10 C11 120.4(11)
C11 C10 H10 119.8
C6 C11 C10 121.1(11)
C6 C11 H11 119.4
C10 C11 H11 119.4
O2 C12 N2 124.9(9)
O2 C12 C13 126.3(9)
N2 C12 C13 108.8(7)
C12 C13 H13A 110.9
C12 C13 H13B 110.9
C12 C13 C14 104.1(8)
H13A C13 H13B 108.9
C14 C13 H13A 110.9
C14 C13 H13B 110.9
C13 C14 H14A 110.6
C13 C14 H14B 110.6
H14A C14 H14B 108.7
C15 C14 C13 105.8(8)
C15 C14 H14A 110.6
C15 C14 H14B 110.6
O3 C15 N2 124.1(9)
O3 C15 C14 127.4(9)
N2 C15 C14 108.4(8)

loop_
_geom_bond_atom_site_label_1
_geom_bond_atom_site_label_2
_geom_bond_distance
I1 O1 2.404(7)
I1 N2 2.094(8)
O1 N1 1.344(9)
O2 C12 1.209(11)
O3 C15 1.192(12)
N1 C1 1.343(12)
N1 C5 1.351(12)
N2 C12 1.387(11)
N2 C15 1.388(11)
C1 H1 0.9500
C1 C2 1.373(14)
C2 H2 0.9500
C2 C3 1.394(13)
C3 C4 1.377(13)
C3 C6 1.494(12)
C4 H4 0.9500
C4 C5 1.373(12)
C5 H5 0.9500
C6 C7 1.405(14)
C6 C11 1.383(14)
C7 H7 0.9500
C7 C8 1.373(16)
C8 H8 0.9500
C8 C9 1.438(18)
C9 H9 0.9500
C9 C10 1.345(17)
C10 H10 0.9500
C10 C11 1.399(14)
C11 H11 0.9500
C12 C13 1.520(13)
C13 H13A 0.9900
C13 H13B 0.9900
C13 C14 1.529(14)
C14 H14A 0.9900
C14 H14B 0.9900
C14 C15 1.506(15)

loop_
_geom_torsion_atom_site_label_1
_geom_torsion_atom_site_label_2
_geom_torsion_atom_site_label_3
_geom_torsion_atom_site_label_4
_geom_torsion
I1 O1 N1 C1 90.9(8)
I1 O1 N1 C5 -92.1(8)
I1 N2 C12 O2 -6.8(13)
I1 N2 C12 C13 172.2(6)
I1 N2 C15 O3 9.0(14)
I1 N2 C15 C14 -173.7(6)
O1 N1 C1 C2 173.6(9)
O1 N1 C5 C4 -174.9(8)
O2 C12 C13 C14 -177.7(9)
N1 C1 C2 C3 0.9(15)
N2 C12 C13 C14 3.3(10)
C1 N1 C5 C4 2.1(13)
C1 C2 C3 C4 2.8(13)
C1 C2 C3 C6 -177.1(9)
C2 C3 C4 C5 -4.2(13)
C2 C3 C6 C7 -1.4(13)
C2 C3 C6 C11 175.9(9)
C3 C4 C5 N1 1.8(14)
C3 C6 C7 C8 178.4(9)
C3 C6 C11 C10 -179.8(9)
C4 C3 C6 C7 178.7(8)
C4 C3 C6 C11 -4.1(13)
C5 N1 C1 C2 -3.4(14)
C6 C3 C4 C5 175.7(8)
C6 C7 C8 C9 0.8(16)
C7 C6 C11 C10 -2.4(15)
C7 C8 C9 C10 -1.4(16)
C8 C9 C10 C11 0.2(16)
C9 C10 C11 C6 1.8(17)
C11 C6 C7 C8 1.1(15)
C12 N2 C15 O3 -175.8(9)
C12 N2 C15 C14 1.5(10)
C12 C13 C14 C15 -2.3(10)
C13 C14 C15 O3 177.8(10)
C13 C14 C15 N2 0.6(11)
C15 N2 C12 O2 177.9(9)
C15 N2 C12 C13 -3.1(10)
